data_7220987
loop_
_publ_author_name
'Havlik, Ales'
'Lama\<c, Martin'
'Pinkas, Jiri'
'R\%u\<zi\<cka, Ale\<s'
'Horacek, Michal'

_publ_section_title
;
 Mixed Amido-cyclopentadienyl Group 4 Metal Complexes
;
_journal_name_full 'RSC Adv.'
_journal_paper_doi 10.1039/C5RA07742G
_journal_year 2015
_chemical_formula_moiety 'C22 H33 Cl2 N Zr'
_chemical_formula_sum 'C22 H33 Cl2 N Zr'
_chemical_formula_weight 473.61
_chemical_name_systematic
;
 ?
;
_space_group_crystal_system orthorhombic
_space_group_IT_number 19
_space_group_name_Hall 'P 2ac 2ab'
_space_group_name_H-M_alt 'P 21 21 21'
_symmetry_space_group_name_Hall 'P 2ac 2ab'
_symmetry_space_group_name_H-M 'P 21 21 21'
_atom_sites_solution_hydrogens mixed
_audit_creation_method SHELXL97
_audit_update_record
;
2015-06-22 deposited with the CCDC.
2015-07-02 downloaded from the CCDC.
;
_cell_angle_alpha 90
_cell_angle_beta 90
_cell_angle_gamma 90
_cell_formula_units_Z 4
_cell_length_a 7.607(5)
_cell_length_b 15.343(10)
_cell_length_c 20.501(6)
_cell_measurement_reflns_used 18852
_cell_measurement_temperature 150(2)
_cell_measurement_theta_max 27.50
_cell_measurement_theta_min 1
_cell_volume 2393(2)
_computing_cell_refinement 'COLLECT and DENZO'
_computing_data_collection 'COLLECT (Hooft, 1998) and DENZO (Otwinowski & Minor, 1997)'
_computing_data_reduction 'COLLECT and DENZO'
_computing_molecular_graphics 'PLATON (Spek, 2003)'
_computing_publication_material 'SHELXL-97 (Sheldrick, 2008)'
_computing_structure_refinement 'SHELXL-2012 (Sheldrick, 2012)'
_computing_structure_solution 'SIR92 (Altomare et al., 1994)'
_diffrn_ambient_temperature 150(1)
_diffrn_detector_area_resol_mean 9.091
_diffrn_measured_fraction_theta_full 0.989
_diffrn_measured_fraction_theta_max 0.986
_diffrn_measurement_device_type 'Bruker Nonius KappaCCD area detector'
_diffrn_measurement_method '\f and \w scans to fill the Ewald sphere'
_diffrn_radiation_monochromator graphite
_diffrn_radiation_source 'fine-focus sealed tube'
_diffrn_radiation_type MoK\a
_diffrn_radiation_wavelength 0.71073
_diffrn_reflns_av_R_equivalents 0.0865
_diffrn_reflns_laue_measured_fraction_full 0.989
_diffrn_reflns_laue_measured_fraction_max 0.986
_diffrn_reflns_limit_h_max 8
_diffrn_reflns_limit_h_min -9
_diffrn_reflns_limit_k_max 16
_diffrn_reflns_limit_k_min -19
_diffrn_reflns_limit_l_max 25
_diffrn_reflns_limit_l_min -25
_diffrn_reflns_number 18057
_diffrn_reflns_point_group_measured_fraction_full 0.989
_diffrn_reflns_point_group_measured_fraction_max 0.981
_diffrn_reflns_theta_full 25.242
_diffrn_reflns_theta_max 26.370
_diffrn_reflns_theta_min 4.107
_diffrn_standards_number 0
_exptl_absorpt_coefficient_mu 0.689
_exptl_absorpt_correction_T_max 0.958
_exptl_absorpt_correction_T_min 0.776
_exptl_absorpt_correction_type integration
_exptl_absorpt_process_details
;
Gaussian integration (Coppens, 1970)
;
_exptl_crystal_colour colourless
_exptl_crystal_density_diffrn 1.315
_exptl_crystal_density_method 'not measured'
_exptl_crystal_description needle
_exptl_crystal_F_000 984
_exptl_crystal_size_max 0.65
_exptl_crystal_size_mid 0.19
_exptl_crystal_size_min 0.11
_refine_diff_density_max 0.690
_refine_diff_density_min -0.508
_refine_diff_density_rms 0.089
_refine_ls_abs_structure_details
;
 Refined as an inversion twin.
;
_refine_ls_abs_structure_Flack -0.06(11)
_refine_ls_extinction_method none
_refine_ls_goodness_of_fit_ref 1.124
_refine_ls_hydrogen_treatment constr
_refine_ls_matrix_type full
_refine_ls_number_parameters 224
_refine_ls_number_reflns 4809
_refine_ls_number_restraints 71
_refine_ls_restrained_S_all 1.119
_refine_ls_R_factor_all 0.0657
_refine_ls_R_factor_gt 0.0493
_refine_ls_shift/su_max 0.000
_refine_ls_shift/su_mean 0.000
_refine_ls_structure_factor_coef Fsqd
_refine_ls_weighting_details
;
 w=1/[\s^2^(Fo^2^)+(0.0242P)^2^+5.2021P]
 where P=(Fo^2^+2Fc^2^)/3
;
_refine_ls_weighting_scheme calc
_refine_ls_wR_factor_gt 0.1033
_refine_ls_wR_factor_ref 0.1142
_reflns_Friedel_coverage 0.745
_reflns_friedel_fraction_full 0.989
_reflns_friedel_fraction_max 0.976
_reflns_number_gt 4139
_reflns_number_total 4809
_reflns_threshold_expression 'I > 2\s(I)'
_cod_data_source_file c5ra07742g2.cif
_cod_data_source_block 4
_cod_database_code 7220987
_shelx_space_group_comment
;
The symmetry employed for this shelxl refinement is uniquely defined
by the following loop, which should always be used as a source of
symmetry information in preference to the above space-group names.
They are only intended as comments.
;
_shelx_estimated_absorpt_t_min 0.665
_shelx_estimated_absorpt_t_max 0.928
_diffrn_reflns_sigmai/neti 0.0587

loop_
_space_group_symop_operation_xyz
'x, y, z'
'-x+1/2, -y, z+1/2'
'x+1/2, -y+1/2, -z'
'-x, y+1/2, -z+1/2'

loop_
_atom_site_label
_atom_site_type_symbol
_atom_site_fract_x
_atom_site_fract_y
_atom_site_fract_z
_atom_site_U_iso_or_equiv
_atom_site_adp_type
_atom_site_occupancy
_atom_site_site_symmetry_order
_atom_site_calc_flag
_atom_site_refinement_flags
_atom_site_disorder_assembly
_atom_site_disorder_group
Zr1 Zr 0.89196(8) 0.93352(4) 0.59761(3) 0.02611(17) Uani 1 1 d D . .
Cl1 Cl 0.7202(3) 0.99207(16) 0.50945(11) 0.0543(6) Uani 1 1 d D A .
Cl2 Cl 0.7000(3) 0.83011(13) 0.64902(12) 0.0516(6) Uani 1 1 d D A .
N1 N 0.9357(7) 1.0326(4) 0.6610(3) 0.0320(13) Uani 1 1 d D A .
H1 H 1.0409 1.0482 0.6711 0.038 Uiso 1 1 d RD . .
C1A C 1.1718(12) 0.9471(4) 0.5365(3) 0.045(3) Uani 0.689(6) 1 d PGD A 1
C2A C 1.0829(12) 0.8735(5) 0.5106(3) 0.039(3) Uani 0.689(6) 1 d PGD A 1
C3A C 1.0749(14) 0.8088(4) 0.5600(4) 0.031(3) Uani 0.689(6) 1 d PGD A 1
C4A C 1.1588(12) 0.8425(5) 0.6165(3) 0.036(3) Uani 0.689(6) 1 d PGD A 1
C5A C 1.2188(10) 0.9280(4) 0.6020(3) 0.035(2) Uani 0.689(6) 1 d PGD A 1
C6A C 1.211(2) 1.0302(9) 0.5006(8) 0.079(4) Uiso 0.689(6) 1 d PD A 1
H6A1 H 1.2739 1.0703 0.5295 0.119 Uiso 0.689(6) 1 calc PRD A 1
H6A2 H 1.1007 1.0571 0.4863 0.119 Uiso 0.689(6) 1 calc PRD A 1
H6A3 H 1.2842 1.0173 0.4624 0.119 Uiso 0.689(6) 1 calc PRD A 1
C7A C 1.023(2) 0.8630(10) 0.4408(7) 0.079(4) Uiso 0.689(6) 1 d PD A 1
H7A1 H 0.9641 0.8067 0.4357 0.119 Uiso 0.689(6) 1 calc PRD A 1
H7A2 H 1.1252 0.8656 0.4117 0.119 Uiso 0.689(6) 1 calc PRD A 1
H7A3 H 0.9411 0.9100 0.4297 0.119 Uiso 0.689(6) 1 calc PRD A 1
C8A C 1.001(2) 0.7186(8) 0.5514(7) 0.067(4) Uiso 0.689(6) 1 d PD A 1
H8A1 H 1.0105 0.6865 0.5926 0.100 Uiso 0.689(6) 1 calc PRD A 1
H8A2 H 1.0676 0.6879 0.5175 0.100 Uiso 0.689(6) 1 calc PRD A 1
H8A3 H 0.8774 0.7225 0.5385 0.100 Uiso 0.689(6) 1 calc PRD A 1
C9A C 1.183(2) 0.7942(10) 0.6783(7) 0.078(4) Uiso 0.689(6) 1 d PD A 1
H9A1 H 1.1274 0.7367 0.6747 0.117 Uiso 0.689(6) 1 calc PRD A 1
H9A2 H 1.1280 0.8267 0.7141 0.117 Uiso 0.689(6) 1 calc PRD A 1
H9A3 H 1.3085 0.7871 0.6872 0.117 Uiso 0.689(6) 1 calc PRD A 1
C10A C 1.324(2) 0.9835(10) 0.6466(8) 0.079(4) Uiso 0.689(6) 1 d PD A 1
H10A H 1.3497 1.0393 0.6252 0.119 Uiso 0.689(6) 1 calc PRD A 1
H10B H 1.4347 0.9539 0.6571 0.119 Uiso 0.689(6) 1 calc PRD A 1
H10C H 1.2577 0.9941 0.6867 0.119 Uiso 0.689(6) 1 calc PRD A 1
C1B C 1.221(3) 0.9535(10) 0.5804(8) 0.045(3) Uani 0.311(6) 1 d PGD A 2
C2B C 1.149(3) 0.9140(11) 0.5238(6) 0.039(3) Uani 0.311(6) 1 d PGD A 2
C3B C 1.082(4) 0.8310(12) 0.5419(8) 0.031(3) Uani 0.311(6) 1 d PGD A 2
C4B C 1.113(3) 0.8192(12) 0.6096(8) 0.036(3) Uani 0.311(6) 1 d PGD A 2
C5B C 1.200(2) 0.8950(11) 0.6334(6) 0.035(2) Uani 0.311(6) 1 d PGD A 2
C6B C 1.304(5) 1.0419(15) 0.5858(15) 0.079(4) Uiso 0.311(6) 1 d PD A 2
H6B1 H 1.3045 1.0701 0.5429 0.119 Uiso 0.311(6) 1 calc PRD A 2
H6B2 H 1.4254 1.0358 0.6014 0.119 Uiso 0.311(6) 1 calc PRD A 2
H6B3 H 1.2370 1.0776 0.6166 0.119 Uiso 0.311(6) 1 calc PRD A 2
C7B C 1.152(5) 0.9532(19) 0.4567(10) 0.079(4) Uiso 0.311(6) 1 d PD A 2
H7B1 H 1.0955 0.9133 0.4258 0.119 Uiso 0.311(6) 1 calc PRD A 2
H7B2 H 1.2745 0.9629 0.4433 0.119 Uiso 0.311(6) 1 calc PRD A 2
H7B3 H 1.0894 1.0089 0.4570 0.119 Uiso 0.311(6) 1 calc PRD A 2
C8B C 1.000(4) 0.7642(16) 0.4977(13) 0.067(4) Uiso 0.311(6) 1 d PD A 2
H8B1 H 0.9924 0.7876 0.4533 0.100 Uiso 0.311(6) 1 calc PRD A 2
H8B2 H 0.8813 0.7503 0.5135 0.100 Uiso 0.311(6) 1 calc PRD A 2
H8B3 H 1.0716 0.7113 0.4977 0.100 Uiso 0.311(6) 1 calc PRD A 2
C9B C 1.090(5) 0.7372(15) 0.6472(13) 0.078(4) Uiso 0.311(6) 1 d PD A 2
H9B1 H 1.1197 0.7475 0.6931 0.117 Uiso 0.311(6) 1 calc PRD A 2
H9B2 H 1.1684 0.6922 0.6294 0.117 Uiso 0.311(6) 1 calc PRD A 2
H9B3 H 0.9681 0.7177 0.6437 0.117 Uiso 0.311(6) 1 calc PRD A 2
C10B C 1.273(5) 0.9086(19) 0.7002(11) 0.079(4) Uiso 0.311(6) 1 d PD A 2
H10D H 1.2398 0.8597 0.7283 0.119 Uiso 0.311(6) 1 calc PRD A 2
H10E H 1.2264 0.9629 0.7184 0.119 Uiso 0.311(6) 1 calc PRD A 2
H10F H 1.4016 0.9123 0.6977 0.119 Uiso 0.311(6) 1 calc PRD A 2
C11 C 0.7852(9) 1.0744(5) 0.6897(3) 0.0305(14) Uani 1 1 d D . .
C12 C 0.7142(10) 1.0410(4) 0.7486(3) 0.0314(16) Uani 1 1 d D A .
C13 C 0.5639(11) 1.0805(5) 0.7731(4) 0.0439(19) Uani 1 1 d D . .
H13 H 0.5115 1.0583 0.8105 0.053 Uiso 1 1 d RD A .
C14 C 0.4885(12) 1.1515(6) 0.7424(5) 0.051(2) Uani 1 1 d D A .
H14 H 0.3882 1.1771 0.7598 0.062 Uiso 1 1 d RD . .
C15 C 0.5633(11) 1.1853(5) 0.6870(5) 0.049(2) Uani 1 1 d D . .
H15 H 0.5133 1.2338 0.6673 0.059 Uiso 1 1 d RD A .
C16 C 0.7122(11) 1.1467(5) 0.6590(4) 0.0408(18) Uani 1 1 d D A .
C17 C 0.8033(11) 0.9686(5) 0.7857(4) 0.0395(18) Uani 1 1 d D . .
H17 H 0.8619 0.9311 0.7537 0.047 Uiso 1 1 d RD A .
C18 C 0.9470(13) 1.0062(6) 0.8294(5) 0.058(2) Uani 1 1 d D A .
H18A H 0.8944 1.0456 0.8601 0.070 Uiso 1 1 d RD . .
H18B H 1.0042 0.9597 0.8525 0.070 Uiso 1 1 d RD . .
H18C H 1.0317 1.0369 0.8035 0.070 Uiso 1 1 d RD . .
C19 C 0.6800(14) 0.9113(6) 0.8250(4) 0.057(2) Uani 1 1 d D A .
H19A H 0.5835 0.8930 0.7982 0.068 Uiso 1 1 d RD . .
H19B H 0.7430 0.8611 0.8403 0.068 Uiso 1 1 d RD . .
H19C H 0.6360 0.9436 0.8617 0.068 Uiso 1 1 d RD . .
C20 C 0.8019(13) 1.1896(5) 0.6009(5) 0.051(2) Uani 1 1 d D . .
H20 H 0.8677 1.1439 0.5780 0.062 Uiso 1 1 d RD A .
C21 C 0.9338(19) 1.2556(7) 0.6243(6) 0.094(5) Uani 1 1 d D A .
H21A H 1.0008 1.2313 0.6596 0.113 Uiso 1 1 d RD . .
H21B H 1.0115 1.2712 0.5893 0.113 Uiso 1 1 d RD . .
H21C H 0.8726 1.3065 0.6392 0.113 Uiso 1 1 d RD . .
C22 C 0.6713(18) 1.2303(8) 0.5520(6) 0.090(4) Uani 1 1 d D A .
H22A H 0.7329 1.2545 0.5154 0.108 Uiso 1 1 d RD . .
H22B H 0.5934 1.1852 0.5373 0.108 Uiso 1 1 d RD . .
H22C H 0.6044 1.2753 0.5731 0.108 Uiso 1 1 d RD . .

loop_
_atom_site_aniso_label
_atom_site_aniso_U_11
_atom_site_aniso_U_22
_atom_site_aniso_U_33
_atom_site_aniso_U_23
_atom_site_aniso_U_13
_atom_site_aniso_U_12
Zr1 0.0221(3) 0.0301(3) 0.0261(3) -0.0057(3) 0.0014(3) 0.0011(3)
Cl1 0.0544(13) 0.0678(14) 0.0408(11) -0.0136(10) -0.0198(10) 0.0202(11)
Cl2 0.0474(12) 0.0482(11) 0.0592(13) -0.0181(10) 0.0221(10) -0.0206(10)
N1 0.028(3) 0.033(3) 0.034(3) -0.004(2) -0.001(2) -0.002(2)
C1A 0.036(6) 0.049(6) 0.050(7) 0.023(7) 0.024(6) 0.016(5)
C2A 0.040(7) 0.057(8) 0.020(5) -0.006(5) -0.001(5) 0.028(6)
C3A 0.034(5) 0.027(6) 0.033(7) 0.000(4) 0.002(5) 0.012(5)
C4A 0.023(7) 0.049(8) 0.034(5) 0.008(5) 0.002(4) 0.010(5)
C5A 0.012(4) 0.039(6) 0.054(7) -0.007(6) 0.007(5) -0.003(4)
C1B 0.036(6) 0.049(6) 0.050(7) 0.023(7) 0.024(6) 0.016(5)
C2B 0.040(7) 0.057(8) 0.020(5) -0.006(5) -0.001(5) 0.028(6)
C3B 0.034(5) 0.027(6) 0.033(7) 0.000(4) 0.002(5) 0.012(5)
C4B 0.023(7) 0.049(8) 0.034(5) 0.008(5) 0.002(4) 0.010(5)
C5B 0.012(4) 0.039(6) 0.054(7) -0.007(6) 0.007(5) -0.003(4)
C11 0.033(3) 0.024(3) 0.034(3) -0.010(3) -0.001(3) -0.005(3)
C12 0.040(4) 0.028(3) 0.025(3) -0.010(3) -0.003(3) -0.005(3)
C13 0.054(5) 0.044(5) 0.034(4) -0.013(3) 0.007(3) -0.001(4)
C14 0.042(5) 0.049(5) 0.063(6) -0.024(5) 0.009(4) 0.007(4)
C15 0.047(5) 0.030(4) 0.071(6) -0.004(4) -0.004(4) 0.011(3)
C16 0.053(5) 0.030(4) 0.039(4) -0.010(3) -0.005(4) -0.002(4)
C17 0.052(5) 0.041(4) 0.025(4) -0.001(3) 0.000(3) 0.002(4)
C18 0.073(7) 0.061(5) 0.041(5) 0.002(4) -0.017(4) -0.008(5)
C19 0.081(7) 0.050(5) 0.039(5) 0.004(4) 0.006(4) -0.010(5)
C20 0.076(6) 0.036(4) 0.042(4) 0.006(4) -0.004(5) 0.004(4)
C21 0.138(13) 0.081(7) 0.064(7) -0.004(6) 0.023(7) -0.066(8)
C22 0.110(11) 0.085(8) 0.074(8) 0.038(7) 0.000(7) 0.018(7)

loop_
_atom_type_symbol
_atom_type_description
_atom_type_scat_dispersion_real
_atom_type_scat_dispersion_imag
_atom_type_scat_source
C C 0.0033 0.0016 'International Tables Vol C Tables 4.2.6.8 and 6.1.1.4'
H H 0.0000 0.0000 'International Tables Vol C Tables 4.2.6.8 and 6.1.1.4'
N N 0.0061 0.0033 'International Tables Vol C Tables 4.2.6.8 and 6.1.1.4'
Cl Cl 0.1484 0.1585 'International Tables Vol C Tables 4.2.6.8 and 6.1.1.4'
Zr Zr -2.9673 0.5597 'International Tables Vol C Tables 4.2.6.8 and 6.1.1.4'

loop_
_exptl_crystal_face_index_h
_exptl_crystal_face_index_k
_exptl_crystal_face_index_l
_exptl_crystal_face_perp_dist
0 -1 1 0.012
0 1 -1 0.067
0 1 1 0.030
0 -1 -1 0.057
1 0 0 0.304
-1 0 0 0.323

loop_
_geom_angle_atom_site_label_1
_geom_angle_atom_site_label_2
_geom_angle_atom_site_label_3
_geom_angle
N1 Zr1 Cl2 108.32(18)
N1 Zr1 Cl1 106.91(18)
Cl2 Zr1 Cl1 104.27(11)
N1 Zr1 C3B 133.7(5)
Cl2 Zr1 C3B 98.1(4)
Cl1 Zr1 C3B 102.3(4)
N1 Zr1 C4B 111.1(4)
Cl2 Zr1 C4B 84.3(4)
Cl1 Zr1 C4B 135.9(4)
C3B Zr1 C4B 33.9(4)
N1 Zr1 C2A 130.1(2)
Cl2 Zr1 C2A 115.29(18)
Cl1 Zr1 C2A 85.18(16)
N1 Zr1 C1A 96.9(2)
Cl2 Zr1 C1A 143.14(16)
Cl1 Zr1 C1A 93.17(18)
C2A Zr1 C1A 33.29(10)
N1 Zr1 C3A 133.1(2)
Cl2 Zr1 C3A 88.17(19)
Cl1 Zr1 C3A 111.00(16)
C2A Zr1 C3A 33.23(12)
C1A Zr1 C3A 55.10(14)
N1 Zr1 C2B 110.5(4)
Cl2 Zr1 C2B 131.7(4)
Cl1 Zr1 C2B 90.8(4)
C3B Zr1 C2B 33.6(3)
C4B Zr1 C2B 55.5(4)
N1 Zr1 C5A 80.7(2)
Cl2 Zr1 C5A 124.69(18)
Cl1 Zr1 C5A 125.64(18)
C2A Zr1 C5A 55.10(13)
C1A Zr1 C5A 33.22(10)
C3A Zr1 C5A 54.98(15)
N1 Zr1 C4A 100.7(2)
Cl2 Zr1 C4A 93.26(17)
Cl1 Zr1 C4A 140.20(18)
C2A Zr1 C4A 55.03(15)
C1A Zr1 C4A 55.02(13)
C3A Zr1 C4A 33.12(13)
C5A Zr1 C4A 33.11(10)
N1 Zr1 C5B 80.6(4)
Cl2 Zr1 C5B 106.4(3)
Cl1 Zr1 C5B 144.1(3)
C3B Zr1 C5B 55.3(4)
C4B Zr1 C5B 33.2(3)
C2B Zr1 C5B 54.6(3)
C11 N1 Zr1 117.8(4)
C11 N1 H1 121.1
Zr1 N1 H1 121.1
C2A C1A C5A 108.0
C2A C1A C6A 125.9(7)
C5A C1A C6A 126.1(7)
C2A C1A Zr1 73.3(3)
C5A C1A Zr1 73.8(3)
C6A C1A Zr1 119.4(8)
C1A C2A C3A 108.0
C1A C2A C7A 125.7(7)
C3A C2A C7A 126.1(7)
C1A C2A Zr1 73.4(3)
C3A C2A Zr1 73.8(4)
C7A C2A Zr1 123.0(8)
C2A C3A C4A 108.0
C2A C3A C8A 125.1(7)
C4A C3A C8A 126.7(7)
C2A C3A Zr1 73.0(3)
C4A C3A Zr1 73.7(3)
C8A C3A Zr1 122.4(9)
C5A C4A C3A 108.0
C5A C4A C9A 127.1(7)
C3A C4A C9A 124.9(7)
C5A C4A Zr1 73.2(4)
C3A C4A Zr1 73.2(3)
C9A C4A Zr1 120.9(9)
C4A C5A C1A 108.0
C4A C5A C10A 125.1(7)
C1A C5A C10A 126.8(7)
C4A C5A Zr1 73.7(4)
C1A C5A Zr1 73.0(3)
C10A C5A Zr1 122.8(8)
C1A C6A H6A1 109.5
C1A C6A H6A2 109.5
H6A1 C6A H6A2 109.5
C1A C6A H6A3 109.5
H6A1 C6A H6A3 109.5
H6A2 C6A H6A3 109.5
C2A C7A H7A1 109.5
C2A C7A H7A2 109.5
H7A1 C7A H7A2 109.5
C2A C7A H7A3 109.5
H7A1 C7A H7A3 109.5
H7A2 C7A H7A3 109.5
C3A C8A H8A1 109.5
C3A C8A H8A2 109.5
H8A1 C8A H8A2 109.5
C3A C8A H8A3 109.5
H8A1 C8A H8A3 109.5
H8A2 C8A H8A3 109.5
C4A C9A H9A1 109.5
C4A C9A H9A2 109.5
H9A1 C9A H9A2 109.5
C4A C9A H9A3 109.5
H9A1 C9A H9A3 109.5
H9A2 C9A H9A3 109.5
C5A C10A H10A 109.5
C5A C10A H10B 109.5
H10A C10A H10B 109.5
C5A C10A H10C 109.5
H10A C10A H10C 109.5
H10B C10A H10C 109.5
C5B C1B C2B 108.0
C5B C1B C6B 124.4(10)
C2B C1B C6B 127.6(10)
C5B C1B Zr1 72.7(9)
C2B C1B Zr1 71.3(9)
C6B C1B Zr1 120.8(19)
C3B C2B C1B 108.0
C3B C2B C7B 127.2(10)
C1B C2B C7B 124.8(10)
C3B C2B Zr1 70.7(11)
C1B C2B Zr1 76.0(9)
C7B C2B Zr1 122(2)
C2B C3B C4B 108.0
C2B C3B C8B 127.1(10)
C4B C3B C8B 124.9(10)
C2B C3B Zr1 75.8(11)
C4B C3B Zr1 73.9(8)
C8B C3B Zr1 118(2)
C5B C4B C3B 108.0
C5B C4B C9B 124.7(10)
C3B C4B C9B 126.5(11)
C5B C4B Zr1 76.4(10)
C3B C4B Zr1 72.2(9)
C9B C4B Zr1 125(2)
C1B C5B C4B 108.0
C1B C5B C10B 124.7(10)
C4B C5B C10B 127.0(10)
C1B C5B Zr1 74.8(10)
C4B C5B Zr1 70.4(11)
C10B C5B Zr1 125.5(18)
C1B C6B H6B1 109.5
C1B C6B H6B2 109.5
H6B1 C6B H6B2 109.5
C1B C6B H6B3 109.5
H6B1 C6B H6B3 109.5
H6B2 C6B H6B3 109.5
C2B C7B H7B1 109.5
C2B C7B H7B2 109.5
H7B1 C7B H7B2 109.5
C2B C7B H7B3 109.5
H7B1 C7B H7B3 109.5
H7B2 C7B H7B3 109.5
C3B C8B H8B1 109.5
C3B C8B H8B2 109.5
H8B1 C8B H8B2 109.5
C3B C8B H8B3 109.5
H8B1 C8B H8B3 109.5
H8B2 C8B H8B3 109.5
C4B C9B H9B1 109.5
C4B C9B H9B2 109.5
H9B1 C9B H9B2 109.5
C4B C9B H9B3 109.5
H9B1 C9B H9B3 109.5
H9B2 C9B H9B3 109.5
C5B C10B H10D 109.5
C5B C10B H10E 109.5
H10D C10B H10E 109.5
C5B C10B H10F 109.5
H10D C10B H10F 109.5
H10E C10B H10F 109.5
C16 C11 C12 121.5(7)
C16 C11 N1 119.2(7)
C12 C11 N1 119.3(6)
C13 C12 C11 117.5(7)
C13 C12 C17 120.7(7)
C11 C12 C17 121.7(7)
C14 C13 C12 121.5(8)
C14 C13 H13 119.1
C12 C13 H13 119.4
C15 C14 C13 120.1(8)
C15 C14 H14 119.9
C13 C14 H14 120.0
C14 C15 C16 121.0(8)
C14 C15 H15 119.6
C16 C15 H15 119.3
C11 C16 C15 118.2(8)
C11 C16 C20 121.4(7)
C15 C16 C20 120.1(7)
C12 C17 C19 114.7(7)
C12 C17 C18 109.9(6)
C19 C17 C18 110.5(7)
C12 C17 H17 107.4
C19 C17 H17 107.3
C18 C17 H17 106.8
C17 C18 H18A 108.9
C17 C18 H18B 109.5
H18A C18 H18B 109.5
C17 C18 H18C 110.0
H18A C18 H18C 109.5
H18B C18 H18C 109.5
C17 C19 H19A 109.7
C17 C19 H19B 109.2
H19A C19 H19B 109.5
C17 C19 H19C 109.4
H19A C19 H19C 109.5
H19B C19 H19C 109.5
C21 C20 C16 109.9(8)
C21 C20 C22 111.4(9)
C16 C20 C22 113.2(8)
C21 C20 H20 107.0
C16 C20 H20 107.1
C22 C20 H20 108.0
C20 C21 H21A 109.5
C20 C21 H21B 109.9
H21A C21 H21B 109.5
C20 C21 H21C 109.0
H21A C21 H21C 109.5
H21B C21 H21C 109.5
C20 C22 H22A 110.4
C20 C22 H22B 108.0
H22A C22 H22B 109.5
C20 C22 H22C 109.9
H22A C22 H22C 109.5
H22B C22 H22C 109.5

loop_
_geom_bond_atom_site_label_1
_geom_bond_atom_site_label_2
_geom_bond_distance
Zr1 N1 2.027(6)
Zr1 Cl2 2.400(3)
Zr1 Cl1 2.404(2)
Zr1 C3B 2.42(3)
Zr1 C4B 2.44(3)
Zr1 C2A 2.478(8)
Zr1 C1A 2.479(9)
Zr1 C3A 2.488(10)
Zr1 C2B 2.49(2)
Zr1 C5A 2.489(8)
Zr1 C4A 2.495(10)
Zr1 C5B 2.523(18)
N1 C11 1.439(9)
N1 H1 0.8600
C1A C2A 1.4200
C1A C5A 1.4200
C1A C6A 1.502(13)
C2A C3A 1.4200
C2A C7A 1.509(14)
C3A C4A 1.4200
C3A C8A 1.505(12)
C4A C5A 1.4200
C4A C9A 1.479(14)
C5A C10A 1.485(14)
C6A H6A1 0.9800
C6A H6A2 0.9800
C6A H6A3 0.9800
C7A H7A1 0.9800
C7A H7A2 0.9800
C7A H7A3 0.9800
C8A H8A1 0.9800
C8A H8A2 0.9800
C8A H8A3 0.9800
C9A H9A1 0.9800
C9A H9A2 0.9800
C9A H9A3 0.9800
C10A H10A 0.9800
C10A H10B 0.9800
C10A H10C 0.9800
C1B C5B 1.4200
C1B C2B 1.4200
C1B C6B 1.499(16)
C2B C3B 1.4200
C2B C7B 1.503(17)
C3B C4B 1.4200
C3B C8B 1.504(16)
C4B C5B 1.4200
C4B C9B 1.486(17)
C5B C10B 1.494(18)
C6B H6B1 0.9800
C6B H6B2 0.9800
C6B H6B3 0.9800
C7B H7B1 0.9800
C7B H7B2 0.9800
C7B H7B3 0.9800
C8B H8B1 0.9800
C8B H8B2 0.9800
C8B H8B3 0.9800
C9B H9B1 0.9800
C9B H9B2 0.9800
C9B H9B3 0.9800
C10B H10D 0.9800
C10B H10E 0.9800
C10B H10F 0.9800
C11 C16 1.391(11)
C11 C12 1.419(10)
C12 C13 1.388(10)
C12 C17 1.507(10)
C13 C14 1.382(12)
C13 H13 0.9301
C14 C15 1.372(13)
C14 H14 0.9299
C15 C16 1.402(12)
C15 H15 0.9301
C16 C20 1.523(12)
C17 C19 1.517(11)
C17 C18 1.526(12)
C17 H17 0.9800
C18 H18A 0.9601
C18 H18B 0.9601
C18 H18C 0.9598
C19 H19A 0.9600
C19 H19B 0.9600
C19 H19C 0.9599
C20 C21 1.504(13)
C20 C22 1.543(14)
C20 H20 0.9801
C21 H21A 0.9600
C21 H21B 0.9600
C21 H21C 0.9601
C22 H22A 0.9599
C22 H22B 0.9600
C22 H22C 0.9600
